data_4037846
loop_
_publ_author_name
'Mao, Lujia'
'Li, Chunlei'
'Xiang, Libo'
'Fu, Dejun'
'Ma, Wangyang'
'Ye, Qing'

_publ_section_title
;
 Synthesis of Allenyl-Bdan via the Cu(I)-Catalyzed Borylation of
 Propargylic Alcohols with the Unsymmetric Diboron Reagent (Bpin-Bdan).
;
_journal_name_full 'The Journal of organic chemistry'
_journal_paper_doi 10.1021/acs.joc.9b03319
_journal_year 2020
_chemical_formula_moiety 'C19 H22 B Cl N2'
_chemical_formula_sum 'C19 H22 B Cl N2'
_chemical_formula_weight 324.64
_space_group_crystal_system monoclinic
_space_group_IT_number 14
_space_group_name_Hall '-P 2ybc'
_space_group_name_H-M_alt 'P 1 21/c 1'
_atom_sites_solution_hydrogens geom
_atom_sites_solution_primary direct
_audit_creation_date 2019-03-18
_audit_creation_method
;
Olex2 1.2
(compiled 2018.05.29 svn.r3508 for OlexSys, GUI svn.r5506)
;
_cell_angle_alpha 90
_cell_angle_beta 101.332(3)
_cell_angle_gamma 90
_cell_formula_units_Z 4
_cell_length_a 14.7636(14)
_cell_length_b 5.5546(5)
_cell_length_c 22.076(2)
_cell_measurement_reflns_used 9887
_cell_measurement_temperature 273(2)
_cell_measurement_theta_max 27.46
_cell_measurement_theta_min 3.06
_cell_volume 1775.1(3)
_computing_cell_refinement 'SAINT V8.38A (?, 2016)'
_computing_data_reduction 'SAINT V8.38A (?, 2016)'
_computing_molecular_graphics 'Olex2 (Dolomanov et al., 2009)'
_computing_publication_material 'Olex2 (Dolomanov et al., 2009)'
_computing_structure_refinement 'ShelXL (Sheldrick, 2015)'
_computing_structure_solution 'XS (Sheldrick, 2008)'
_diffrn_ambient_temperature 273.15
_diffrn_measured_fraction_theta_full 0.996
_diffrn_measured_fraction_theta_max 0.996
_diffrn_measurement_device_type 'Bruker APEX-II CCD'
_diffrn_measurement_method '\f and \w scans'
_diffrn_radiation_type MoK\a
_diffrn_radiation_wavelength 0.71073
_diffrn_reflns_av_R_equivalents 0.0591
_diffrn_reflns_av_unetI/netI 0.0233
_diffrn_reflns_Laue_measured_fraction_full 0.996
_diffrn_reflns_Laue_measured_fraction_max 0.996
_diffrn_reflns_limit_h_max 17
_diffrn_reflns_limit_h_min -17
_diffrn_reflns_limit_k_max 6
_diffrn_reflns_limit_k_min -6
_diffrn_reflns_limit_l_max 26
_diffrn_reflns_limit_l_min -26
_diffrn_reflns_number 46162
_diffrn_reflns_point_group_measured_fraction_full 0.996
_diffrn_reflns_point_group_measured_fraction_max 0.996
_diffrn_reflns_theta_full 25.023
_diffrn_reflns_theta_max 25.023
_diffrn_reflns_theta_min 2.562
_diffrn_standards_number 0
_exptl_absorpt_coefficient_mu 0.215
_exptl_absorpt_correction_T_max 0.7456
_exptl_absorpt_correction_T_min 0.6258
_exptl_absorpt_correction_type multi-scan
_exptl_absorpt_process_details
'SADABS-2016/2 (Bruker,2016/2) was used for absorption correction. wR2(int) was 0.1448 before and 0.0706 after correction. The Ratio of minimum to maximum transmission is 0.8393. The \l/2 correction factor is Not present.'
_exptl_crystal_colour 'clear light colourless'
_exptl_crystal_colour_lustre clear
_exptl_crystal_colour_modifier light
_exptl_crystal_colour_primary colourless
_exptl_crystal_density_diffrn 1.215
_exptl_crystal_description needle
_exptl_crystal_F_000 688
_exptl_crystal_size_max 0.3
_exptl_crystal_size_mid 0.15
_exptl_crystal_size_min 0.1
_refine_diff_density_max 0.168
_refine_diff_density_min -0.232
_refine_diff_density_rms 0.032
_refine_ls_extinction_method none
_refine_ls_goodness_of_fit_ref 1.072
_refine_ls_hydrogen_treatment constr
_refine_ls_matrix_type full
_refine_ls_number_parameters 210
_refine_ls_number_reflns 3130
_refine_ls_number_restraints 0
_refine_ls_restrained_S_all 1.072
_refine_ls_R_factor_all 0.0556
_refine_ls_R_factor_gt 0.0415
_refine_ls_shift/su_max 0.001
_refine_ls_shift/su_mean 0.000
_refine_ls_structure_factor_coef Fsqd
_refine_ls_weighting_details 'w=1/[\s^2^(Fo^2^)+(0.0482P)^2^+0.5993P] where P=(Fo^2^+2Fc^2^)/3'
_refine_ls_weighting_scheme calc
_refine_ls_wR_factor_gt 0.1046
_refine_ls_wR_factor_ref 0.1177
_reflns_Friedel_coverage 0.000
_reflns_number_gt 2490
_reflns_number_total 3130
_reflns_threshold_expression 'I > 2\s(I)'
_cod_data_source_file jo9b03319_si_001.cif
_cod_data_source_block 2q
_cod_original_cell_volume 1775.0(3)
_cod_database_code 4037846
_shelx_shelxl_version_number 2018/3
_shelx_space_group_comment
;
The symmetry employed for this shelxl refinement is uniquely defined
by the following loop, which should always be used as a source of
symmetry information in preference to the above space-group names.
They are only intended as comments.
;
_shelx_estimated_absorpt_t_max 0.979
_shelx_estimated_absorpt_t_min 0.938
_olex2_refinement_description
;
1. Fixed Uiso
 At 1.2 times of:
  All C(H) groups, All C(H,H) groups, All N(H) groups
 At 1.5 times of:
  All C(H,H,H) groups
2.a Secondary CH2 refined with riding coordinates:
 C6(H6A,H6B), C7(H7A,H7B), C8(H8A,H8B), C9(H9A,H9B)
2.b Aromatic/amide H refined with riding coordinates:
 N1(H1), N2(H2), C19(H19), C18(H18), C17(H17), C13(H13), C12(H12), C11(H11)
2.c Idealised Me refined as rotating group:
 C3(H3A,H3B,H3C), C1(H1A,H1B,H1C)
;
_olex2_submission_special_instructions 'No special instructions were received'

loop_
_space_group_symop_operation_xyz
'x, y, z'
'-x, y+1/2, -z+1/2'
'-x, -y, -z'
'x, -y-1/2, z-1/2'

loop_
_atom_site_label
_atom_site_type_symbol
_atom_site_fract_x
_atom_site_fract_y
_atom_site_fract_z
_atom_site_U_iso_or_equiv
_atom_site_adp_type
_atom_site_occupancy
_atom_site_site_symmetry_order
_atom_site_calc_flag
_atom_site_refinement_flags_posn
Cl1 Cl 0.52037(4) -0.24797(11) 0.12127(3) 0.0898(3) Uani 1 1 d .
N1 N 0.17027(10) 0.9226(3) 0.25776(6) 0.0484(4) Uani 1 1 d .
H1 H 0.134360 0.937801 0.222243 0.058 Uiso 1 1 calc R
N2 N 0.29406(10) 0.7175(3) 0.32455(6) 0.0462(4) Uani 1 1 d .
H2 H 0.336094 0.608058 0.330469 0.055 Uiso 1 1 calc R
C19 C 0.26764(15) 1.1802(4) 0.47009(8) 0.0603(5) Uani 1 1 d .
H19 H 0.263056 1.283594 0.502490 0.072 Uiso 1 1 calc R
C14 C 0.20855(12) 1.2125(3) 0.41213(8) 0.0487(4) Uani 1 1 d .
C15 C 0.21782(11) 1.0516(3) 0.36334(7) 0.0413(4) Uani 1 1 d .
C10 C 0.15887(11) 1.0819(3) 0.30440(7) 0.0434(4) Uani 1 1 d .
B1 B 0.23728(13) 0.7375(3) 0.26524(9) 0.0432(4) Uani 1 1 d .
C5 C 0.25000(11) 0.5734(3) 0.21008(7) 0.0440(4) Uani 1 1 d .
C6 C 0.33159(13) 0.4029(3) 0.21761(8) 0.0528(5) Uani 1 1 d .
H6A H 0.387955 0.496597 0.228044 0.063 Uiso 1 1 calc R
H6B H 0.329303 0.296560 0.252127 0.063 Uiso 1 1 calc R
C7 C 0.33647(13) 0.2510(3) 0.16158(8) 0.0535(5) Uani 1 1 d .
H7A H 0.336651 0.356237 0.126551 0.064 Uiso 1 1 calc R
H7B H 0.281558 0.151292 0.152068 0.064 Uiso 1 1 calc R
C8 C 0.42125(13) 0.0899(4) 0.17024(9) 0.0601(5) Uani 1 1 d .
H8A H 0.476496 0.188448 0.179333 0.072 Uiso 1 1 calc R
H8B H 0.421397 -0.016574 0.205087 0.072 Uiso 1 1 calc R
C9 C 0.42257(16) -0.0557(5) 0.11408(11) 0.0825(8) Uani 1 1 d .
H9A H 0.421817 0.051924 0.079387 0.099 Uiso 1 1 calc R
H9B H 0.366964 -0.152920 0.105146 0.099 Uiso 1 1 calc R
C4 C 0.18994(12) 0.5870(3) 0.15771(7) 0.0442(4) Uani 1 1 d .
C2 C 0.12834(12) 0.5984(3) 0.10662(7) 0.0456(4) Uani 1 1 d .
C3 C 0.04650(14) 0.4310(4) 0.09488(10) 0.0687(6) Uani 1 1 d .
H3A H 0.048220 0.328699 0.130133 0.103 Uiso 1 1 calc GR
H3B H 0.048612 0.334037 0.059184 0.103 Uiso 1 1 calc GR
H3C H -0.009491 0.523609 0.087826 0.103 Uiso 1 1 calc GR
C1 C 0.13554(15) 0.7716(4) 0.05555(9) 0.0632(5) Uani 1 1 d .
H1A H 0.187695 0.875560 0.068469 0.095 Uiso 1 1 calc GR
H1B H 0.080201 0.866419 0.046024 0.095 Uiso 1 1 calc GR
H1C H 0.143310 0.683488 0.019506 0.095 Uiso 1 1 calc GR
C18 C 0.33105(15) 1.0004(4) 0.47915(8) 0.0624(5) Uani 1 1 d .
H18 H 0.369287 0.983270 0.517753 0.075 Uiso 1 1 calc R
C17 C 0.34033(13) 0.8400(4) 0.43180(8) 0.0535(5) Uani 1 1 d .
H17 H 0.383444 0.716092 0.439255 0.064 Uiso 1 1 calc R
C16 C 0.28525(11) 0.8668(3) 0.37410(7) 0.0425(4) Uani 1 1 d .
C13 C 0.14159(14) 1.3971(4) 0.39998(9) 0.0592(5) Uani 1 1 d .
H13 H 0.134843 1.503621 0.431299 0.071 Uiso 1 1 calc R
C12 C 0.08720(14) 1.4209(4) 0.34338(10) 0.0626(5) Uani 1 1 d .
H12 H 0.043854 1.544392 0.336403 0.075 Uiso 1 1 calc R
C11 C 0.09473(13) 1.2641(3) 0.29524(9) 0.0564(5) Uani 1 1 d .
H11 H 0.056191 1.283065 0.256810 0.068 Uiso 1 1 calc R

loop_
_atom_site_aniso_label
_atom_site_aniso_U_11
_atom_site_aniso_U_22
_atom_site_aniso_U_33
_atom_site_aniso_U_23
_atom_site_aniso_U_13
_atom_site_aniso_U_12
Cl1 0.0612(4) 0.0823(4) 0.1210(6) -0.0396(4) 0.0064(3) 0.0198(3)
N1 0.0527(8) 0.0547(9) 0.0345(7) -0.0079(6) 0.0004(6) 0.0084(7)
N2 0.0478(8) 0.0494(8) 0.0392(7) -0.0043(6) 0.0029(6) 0.0058(6)
C19 0.0787(14) 0.0644(12) 0.0380(10) -0.0124(9) 0.0122(9) -0.0114(11)
C14 0.0577(11) 0.0495(10) 0.0423(9) -0.0075(8) 0.0178(8) -0.0129(8)
C15 0.0459(9) 0.0420(9) 0.0370(8) -0.0031(7) 0.0109(7) -0.0094(7)
C10 0.0471(9) 0.0446(9) 0.0389(9) -0.0053(7) 0.0095(7) -0.0013(7)
B1 0.0452(10) 0.0444(10) 0.0395(10) -0.0043(8) 0.0073(8) -0.0016(8)
C5 0.0466(9) 0.0466(9) 0.0376(9) -0.0038(7) 0.0052(7) 0.0026(7)
C6 0.0540(10) 0.0553(11) 0.0448(10) -0.0079(8) -0.0007(8) 0.0098(8)
C7 0.0530(10) 0.0556(11) 0.0487(10) -0.0103(8) 0.0022(8) 0.0096(8)
C8 0.0547(11) 0.0579(11) 0.0629(12) -0.0125(9) 0.0000(9) 0.0112(9)
C9 0.0641(13) 0.0915(17) 0.0848(16) -0.0328(14) -0.0031(11) 0.0285(12)
C4 0.0491(9) 0.0424(9) 0.0421(9) -0.0057(7) 0.0117(8) 0.0028(7)
C2 0.0474(9) 0.0477(10) 0.0402(9) -0.0064(7) 0.0046(7) 0.0048(8)
C3 0.0618(12) 0.0682(13) 0.0703(13) -0.0072(11) -0.0011(10) -0.0101(10)
C1 0.0721(13) 0.0632(13) 0.0501(11) 0.0037(9) 0.0019(10) 0.0026(10)
C18 0.0767(14) 0.0734(13) 0.0337(9) -0.0023(9) 0.0023(9) -0.0131(11)
C17 0.0614(11) 0.0566(11) 0.0392(9) 0.0036(8) 0.0019(8) -0.0038(9)
C16 0.0472(9) 0.0454(9) 0.0346(8) -0.0021(7) 0.0076(7) -0.0094(7)
C13 0.0709(13) 0.0543(11) 0.0565(12) -0.0181(9) 0.0230(10) -0.0024(10)
C12 0.0644(12) 0.0587(12) 0.0663(13) -0.0103(10) 0.0172(10) 0.0131(10)
C11 0.0568(11) 0.0604(12) 0.0502(10) -0.0071(9) 0.0062(8) 0.0099(9)

loop_
_atom_type_symbol
_atom_type_description
_atom_type_scat_dispersion_real
_atom_type_scat_dispersion_imag
_atom_type_scat_source
C C 0.0033 0.0016 'International Tables Vol C Tables 4.2.6.8 and 6.1.1.4'
H H 0.0000 0.0000 'International Tables Vol C Tables 4.2.6.8 and 6.1.1.4'
B B 0.0013 0.0007 'International Tables Vol C Tables 4.2.6.8 and 6.1.1.4'
Cl Cl 0.1484 0.1585 'International Tables Vol C Tables 4.2.6.8 and 6.1.1.4'
N N 0.0061 0.0033 'International Tables Vol C Tables 4.2.6.8 and 6.1.1.4'

loop_
_geom_angle_atom_site_label_1
_geom_angle_atom_site_label_2
_geom_angle_atom_site_label_3
_geom_angle
C10 N1 H1 118.0
C10 N1 B1 123.99(14)
B1 N1 H1 118.0
B1 N2 H2 118.4
C16 N2 H2 118.4
C16 N2 B1 123.24(15)
C14 C19 H19 119.6
C18 C19 H19 119.6
C18 C19 C14 120.86(18)
C19 C14 C15 118.10(17)
C19 C14 C13 123.30(17)
C13 C14 C15 118.59(16)
C10 C15 C14 118.89(16)
C16 C15 C14 119.70(15)
C16 C15 C10 121.41(14)
N1 C10 C15 117.32(15)
C11 C10 N1 122.63(15)
C11 C10 C15 120.04(15)
N1 B1 C5 121.46(15)
N2 B1 N1 116.07(15)
N2 B1 C5 122.41(16)
C6 C5 B1 119.59(14)
C4 C5 B1 119.26(15)
C4 C5 C6 121.14(15)
C5 C6 H6A 108.5
C5 C6 H6B 108.5
H6A C6 H6B 107.5
C7 C6 C5 115.09(14)
C7 C6 H6A 108.5
C7 C6 H6B 108.5
C6 C7 H7A 108.9
C6 C7 H7B 108.9
C6 C7 C8 113.37(15)
H7A C7 H7B 107.7
C8 C7 H7A 108.9
C8 C7 H7B 108.9
C7 C8 H8A 109.4
C7 C8 H8B 109.4
H8A C8 H8B 108.0
C9 C8 C7 111.20(16)
C9 C8 H8A 109.4
C9 C8 H8B 109.4
Cl1 C9 H9A 108.9
Cl1 C9 H9B 108.9
C8 C9 Cl1 113.37(15)
C8 C9 H9A 108.9
C8 C9 H9B 108.9
H9A C9 H9B 107.7
C2 C4 C5 178.25(19)
C4 C2 C3 121.24(17)
C4 C2 C1 122.71(17)
C1 C2 C3 116.03(16)
C2 C3 H3A 109.5
C2 C3 H3B 109.5
C2 C3 H3C 109.5
H3A C3 H3B 109.5
H3A C3 H3C 109.5
H3B C3 H3C 109.5
C2 C1 H1A 109.5
C2 C1 H1B 109.5
C2 C1 H1C 109.5
H1A C1 H1B 109.5
H1A C1 H1C 109.5
H1B C1 H1C 109.5
C19 C18 H18 119.2
C19 C18 C17 121.61(17)
C17 C18 H18 119.2
C18 C17 H17 120.2
C16 C17 C18 119.64(18)
C16 C17 H17 120.2
N2 C16 C15 117.94(14)
C17 C16 N2 122.00(16)
C17 C16 C15 120.06(15)
C14 C13 H13 119.6
C12 C13 C14 120.83(17)
C12 C13 H13 119.6
C13 C12 H12 119.3
C13 C12 C11 121.40(18)
C11 C12 H12 119.3
C10 C11 C12 120.25(17)
C10 C11 H11 119.9
C12 C11 H11 119.9

loop_
_geom_bond_atom_site_label_1
_geom_bond_atom_site_label_2
_geom_bond_distance
Cl1 C9 1.778(2)
N1 H1 0.8600
N1 C10 1.392(2)
N1 B1 1.414(2)
N2 H2 0.8600
N2 B1 1.413(2)
N2 C16 1.399(2)
C19 H19 0.9300
C19 C14 1.411(3)
C19 C18 1.356(3)
C14 C15 1.427(2)
C14 C13 1.413(3)
C15 C10 1.426(2)
C15 C16 1.417(2)
C10 C11 1.374(2)
B1 C5 1.562(2)
C5 C6 1.515(2)
C5 C4 1.314(2)
C6 H6A 0.9700
C6 H6B 0.9700
C6 C7 1.511(2)
C7 H7A 0.9700
C7 H7B 0.9700
C7 C8 1.520(2)
C8 H8A 0.9700
C8 H8B 0.9700
C8 C9 1.483(3)
C9 H9A 0.9700
C9 H9B 0.9700
C4 C2 1.304(2)
C2 C3 1.506(3)
C2 C1 1.502(3)
C3 H3A 0.9600
C3 H3B 0.9600
C3 H3C 0.9600
C1 H1A 0.9600
C1 H1B 0.9600
C1 H1C 0.9600
C18 H18 0.9300
C18 C17 1.401(3)
C17 H17 0.9300
C17 C16 1.378(2)
C13 H13 0.9300
C13 C12 1.353(3)
C12 H12 0.9300
C12 C11 1.395(3)
C11 H11 0.9300

loop_
_geom_torsion_atom_site_label_1
_geom_torsion_atom_site_label_2
_geom_torsion_atom_site_label_3
_geom_torsion_atom_site_label_4
_geom_torsion
N1 C10 C11 C12 -179.02(17)
N1 B1 C5 C6 170.87(17)
N1 B1 C5 C4 -8.7(3)
N2 B1 C5 C6 -6.4(3)
N2 B1 C5 C4 174.10(17)
C19 C14 C15 C10 -179.82(16)
C19 C14 C15 C16 -0.2(2)
C19 C14 C13 C12 179.49(19)
C19 C18 C17 C16 1.3(3)
C14 C19 C18 C17 -0.2(3)
C14 C15 C10 N1 179.57(15)
C14 C15 C10 C11 0.2(2)
C14 C15 C16 N2 -178.07(14)
C14 C15 C16 C17 1.3(2)
C14 C13 C12 C11 0.4(3)
C15 C14 C13 C12 0.1(3)
C15 C10 C11 C12 0.3(3)
C10 N1 B1 N2 0.7(3)
C10 N1 B1 C5 -176.71(15)
C10 C15 C16 N2 1.6(2)
C10 C15 C16 C17 -179.10(16)
B1 N1 C10 C15 -1.1(2)
B1 N1 C10 C11 178.20(18)
B1 N2 C16 C15 -2.0(2)
B1 N2 C16 C17 178.64(17)
B1 C5 C6 C7 179.35(16)
C5 C6 C7 C8 177.73(17)
C6 C7 C8 C9 179.8(2)
C7 C8 C9 Cl1 179.91(17)
C4 C5 C6 C7 -1.1(3)
C18 C19 C14 C15 -0.4(3)
C18 C19 C14 C13 -179.70(19)
C18 C17 C16 N2 177.52(16)
C18 C17 C16 C15 -1.8(3)
C16 N2 B1 N1 0.9(3)
C16 N2 B1 C5 178.32(15)
C16 C15 C10 N1 -0.1(2)
C16 C15 C10 C11 -179.39(16)
C13 C14 C15 C10 -0.5(2)
C13 C14 C15 C16 179.19(16)
C13 C12 C11 C10 -0.6(3)
